data_7206773
loop_
_publ_author_name
'Nishida, Jun-ichi'
'Fujita, Tomohiro'
'Fujisaki, Yoshihide'
'Tokito, Shizuo'
'Yamashita, Yoshiro'

_publ_section_title
;
 Diazaboroles with quinone units: hydrogen bonding network and n-type FETs
 involving a three-coordinate boron atom
;
_journal_issue 41
_journal_name_full 'Journal of Materials Chemistry'
_journal_page_first 16442
_journal_paper_doi 10.1039/c1jm12650d
_journal_volume 21
_journal_year 2011
_chemical_formula_moiety 'C17 H10 B F3 N2 O2 '
_chemical_formula_sum 'C17 H10 B F3 N2 O2'
_chemical_formula_weight 342.08
_space_group_IT_number 2
_symmetry_cell_setting triclinic
_symmetry_Int_Tables_number 2
_symmetry_space_group_name_Hall '-P 1'
_symmetry_space_group_name_H-M 'P -1'
_cell_angle_alpha 101.835(6)
_cell_angle_beta 94.236(7)
_cell_angle_gamma 93.967(6)
_cell_formula_units_Z 2
_cell_length_a 5.5337(12)
_cell_length_b 7.9622(19)
_cell_length_c 16.321(3)
_cell_measurement_reflns_used 5644
_cell_measurement_temperature 93.1
_cell_measurement_theta_max 27.8
_cell_measurement_theta_min 3.2
_cell_volume 699.3(3)
_computing_cell_refinement PROCESS-AUTO
_computing_data_collection PROCESS-AUTO
_computing_data_reduction CrystalStructure
_computing_publication_material 'CrystalStructure 3.8'
_computing_structure_refinement SHELXL
_computing_structure_solution SIR2004
_diffrn_ambient_temperature 93.1
_diffrn_detector_area_resol_mean 10.00
_diffrn_measured_fraction_theta_full 0.972
_diffrn_measured_fraction_theta_max 0.972
_diffrn_measurement_device_type 'Rigaku RAXIS-RAPID'
_diffrn_measurement_method \w
_diffrn_radiation_type 'Mo K\a'
_diffrn_radiation_wavelength 0.71075
_diffrn_reflns_av_R_equivalents 0.049
_diffrn_reflns_limit_h_max 6
_diffrn_reflns_limit_h_min -7
_diffrn_reflns_limit_k_max 10
_diffrn_reflns_limit_k_min -10
_diffrn_reflns_limit_l_max 21
_diffrn_reflns_limit_l_min -19
_diffrn_reflns_number 6507
_diffrn_reflns_theta_full 27.48
_diffrn_reflns_theta_max 27.48
_exptl_absorpt_coefficient_mu 0.133
_exptl_absorpt_correction_T_max 0.980
_exptl_absorpt_correction_T_min 0.589
_exptl_absorpt_correction_type multi-scan
_exptl_absorpt_process_details
;
Higashi, T. (1995). Program for Absorption Correction.
Rigaku Corporation, Tokyo, Japan.
;
_exptl_crystal_colour red
_exptl_crystal_density_diffrn 1.625
_exptl_crystal_density_method 'not measured'
_exptl_crystal_description platelet
_exptl_crystal_F_000 348.00
_exptl_crystal_size_max 0.70
_exptl_crystal_size_mid 0.70
_exptl_crystal_size_min 0.15
_refine_diff_density_max 0.63
_refine_diff_density_min -0.50
_refine_ls_extinction_method none
_refine_ls_goodness_of_fit_ref 1.022
_refine_ls_hydrogen_treatment refall
_refine_ls_number_parameters 227
_refine_ls_number_reflns 3115
_refine_ls_R_factor_gt 0.1265
_refine_ls_shift/su_max 0.0000
_refine_ls_structure_factor_coef Fsqd
_refine_ls_weighting_details 'w = 1/[\s^2^(Fo^2^)+(0.0872P)^2^+9.5949P] where P=(Fo^2^+2Fc^2^)/3'
_refine_ls_weighting_scheme calc
_refine_ls_wR_factor_ref 0.3359
_reflns_number_gt 2223
_reflns_number_total 3115
_reflns_threshold_expression F^2^>2.0\s(F^2^)
_cod_data_source_file c1jm12650d.txt
_cod_data_source_block comp1a
_cod_original_formula_sum 'C17 H10 B F3 N2 O2 '
_cod_database_code 7206773

loop_
_symmetry_equiv_pos_site_id
_symmetry_equiv_pos_as_xyz
1 +X,+Y,+Z
2 -X,-Y,-Z

loop_
_atom_site_label
_atom_site_type_symbol
_atom_site_fract_x
_atom_site_fract_y
_atom_site_fract_z
_atom_site_U_iso_or_equiv
_atom_site_adp_type
_atom_site_occupancy
_atom_site_symmetry_multiplicity
_atom_site_calc_flag
_atom_site_refinement_flags
F(1) F 0.3323(8) 0.3738(5) 0.0203(2) 0.0414(11) Uani 1.00 1 d .
F(2) F 0.2458(8) 0.0995(5) -0.0031(2) 0.0406(11) Uani 1.00 1 d .
F(3) F -0.0327(8) 0.2699(6) 0.0296(2) 0.0433(11) Uani 1.00 1 d .
O(1) O 1.0015(8) 0.4384(5) 0.6042(2) 0.0253(10) Uani 1.00 1 d .
O(2) O 0.1573(8) 0.0517(5) 0.6076(3) 0.0270(10) Uani 1.00 1 d .
N(1) N 0.6501(9) 0.3338(6) 0.4552(3) 0.0215(10) Uani 1.00 1 d .
N(2) N 0.2945(9) 0.1717(6) 0.4565(3) 0.0218(11) Uani 1.00 1 d .
C(1) C 0.6346(11) 0.2980(7) 0.5336(4) 0.0221(12) Uani 1.00 1 d .
C(2) C 0.8097(11) 0.3522(7) 0.6062(3) 0.0208(12) Uani 1.00 1 d .
C(3) C 0.7423(11) 0.2959(7) 0.6843(4) 0.0232(12) Uani 1.00 1 d .
C(4) C 0.8999(12) 0.3429(8) 0.7569(4) 0.0258(13) Uani 1.00 1 d .
C(5) C 0.8369(12) 0.2968(8) 0.8308(4) 0.0281(14) Uani 1.00 1 d .
C(6) C 0.6166(13) 0.2059(8) 0.8327(4) 0.0275(13) Uani 1.00 1 d .
C(7) C 0.4587(12) 0.1589(8) 0.7607(4) 0.0266(13) Uani 1.00 1 d .
C(8) C 0.5196(11) 0.1999(8) 0.6859(4) 0.0244(13) Uani 1.00 1 d .
C(9) C 0.3479(10) 0.1423(7) 0.6085(4) 0.0211(12) Uani 1.00 1 d .
C(10) C 0.4201(11) 0.2017(7) 0.5347(3) 0.0216(12) Uani 1.00 1 d .
C(11) C 0.3723(11) 0.2532(8) 0.3084(4) 0.0236(12) Uani 1.00 1 d .
C(12) C 0.5407(11) 0.3236(8) 0.2623(4) 0.0250(13) Uani 1.00 1 d .
C(13) C 0.4894(12) 0.3256(8) 0.1781(4) 0.0274(13) Uani 1.00 1 d .
C(14) C 0.2651(11) 0.2519(7) 0.1387(4) 0.0241(13) Uani 1.00 1 d .
C(15) C 0.0920(12) 0.1793(8) 0.1820(4) 0.0281(14) Uani 1.00 1 d .
C(16) C 0.1467(12) 0.1792(8) 0.2662(4) 0.0266(13) Uani 1.00 1 d .
C(17) C 0.2019(13) 0.2502(9) 0.0474(4) 0.0296(14) Uani 1.00 1 d .
B(1) B 0.4346(12) 0.2535(8) 0.4033(4) 0.0212(13) Uani 1.00 1 d .
H(1) H 0.7702 0.3949 0.4396 0.026 Uiso 1.00 1 c R
H(2) H 0.1522 0.1124 0.4418 0.026 Uiso 1.00 1 c R
H(3) H 1.0510 0.4066 0.7562 0.031 Uiso 1.00 1 c R
H(4) H 0.9462 0.3280 0.8802 0.034 Uiso 1.00 1 c R
H(5) H 0.5736 0.1757 0.8834 0.033 Uiso 1.00 1 c R
H(6) H 0.3063 0.0977 0.7625 0.032 Uiso 1.00 1 c R
H(7) H 0.6951 0.3714 0.2895 0.030 Uiso 1.00 1 c R
H(8) H 0.6050 0.3763 0.1481 0.033 Uiso 1.00 1 c R
H(9) H -0.0614 0.1306 0.1542 0.034 Uiso 1.00 1 c R
H(10) H 0.0305 0.1284 0.2960 0.032 Uiso 1.00 1 c R

loop_
_atom_site_aniso_label
_atom_site_aniso_U_11
_atom_site_aniso_U_22
_atom_site_aniso_U_33
_atom_site_aniso_U_12
_atom_site_aniso_U_13
_atom_site_aniso_U_23
F(1) 0.054(2) 0.044(2) 0.027(2) -0.012(2) 0.0006(19) 0.0175(18)
F(2) 0.054(2) 0.037(2) 0.028(2) -0.001(2) 0.0026(19) 0.0014(17)
F(3) 0.039(2) 0.065(3) 0.030(2) 0.005(2) 0.0012(18) 0.020(2)
O(1) 0.021(2) 0.025(2) 0.028(2) -0.0071(17) -0.0024(17) 0.0077(17)
O(2) 0.025(2) 0.022(2) 0.034(2) -0.0049(18) 0.0012(19) 0.0077(18)
N(1) 0.023(2) 0.019(2) 0.022(2) -0.004(2) -0.0004(19) 0.0059(19)
N(2) 0.022(2) 0.021(2) 0.023(2) -0.003(2) -0.0023(19) 0.0065(19)
C(1) 0.019(2) 0.019(2) 0.029(3) -0.003(2) -0.002(2) 0.009(2)
C(2) 0.020(2) 0.018(2) 0.025(3) -0.001(2) -0.001(2) 0.007(2)
C(3) 0.026(3) 0.019(2) 0.024(3) -0.000(2) 0.001(2) 0.005(2)
C(4) 0.026(3) 0.027(3) 0.024(3) -0.004(2) -0.002(2) 0.006(2)
C(5) 0.029(3) 0.030(3) 0.025(3) 0.003(2) -0.003(2) 0.008(2)
C(6) 0.036(3) 0.023(3) 0.026(3) 0.003(2) 0.005(2) 0.010(2)
C(7) 0.027(3) 0.026(3) 0.028(3) -0.002(2) 0.005(2) 0.008(2)
C(8) 0.024(3) 0.019(2) 0.031(3) 0.004(2) 0.000(2) 0.008(2)
C(9) 0.017(2) 0.019(2) 0.029(3) 0.001(2) 0.002(2) 0.008(2)
C(10) 0.021(2) 0.017(2) 0.027(3) -0.002(2) 0.000(2) 0.007(2)
C(11) 0.024(3) 0.020(2) 0.026(3) -0.000(2) 0.000(2) 0.005(2)
C(12) 0.022(3) 0.026(3) 0.027(3) -0.006(2) -0.003(2) 0.010(2)
C(13) 0.023(3) 0.026(3) 0.032(3) -0.004(2) 0.002(2) 0.006(2)
C(14) 0.027(3) 0.019(2) 0.025(3) -0.003(2) -0.004(2) 0.006(2)
C(15) 0.024(3) 0.029(3) 0.031(3) -0.003(2) -0.002(2) 0.007(2)
C(16) 0.025(3) 0.027(3) 0.029(3) -0.002(2) 0.001(2) 0.012(2)
C(17) 0.033(3) 0.027(3) 0.028(3) -0.004(2) -0.002(2) 0.009(2)
B(1) 0.021(3) 0.013(2) 0.028(3) -0.002(2) -0.001(2) 0.004(2)

loop_
_atom_type_symbol
_atom_type_description
_atom_type_scat_dispersion_real
_atom_type_scat_dispersion_imag
_atom_type_scat_source
C C 0.003 0.002
;
International Tables for Crystallography
(1992, Vol. C, Tables 4.2.6.8 and 6.1.1.4)
;
H H 0.000 0.000
;
International Tables for Crystallography
(1992, Vol. C, Table 6.1.1.4)
;
N N 0.006 0.003
;
International Tables for Crystallography
(1992, Vol. C, Tables 4.2.6.8 and 6.1.1.4)
;
O O 0.011 0.006
;
International Tables for Crystallography
(1992, Vol. C, Tables 4.2.6.8 and 6.1.1.4)
;
F F 0.017 0.010
;
International Tables for Crystallography
(1992, Vol. C, Tables 4.2.6.8 and 6.1.1.4)
;
B B 0.001 0.001
;
International Tables for Crystallography
(1992, Vol. C, Tables 4.2.6.8 and 6.1.1.4)
;

loop_
_geom_angle_atom_site_label_1
_geom_angle_atom_site_label_2
_geom_angle_atom_site_label_3
_geom_angle
_geom_angle_publ_flag
C(1) N(1) B(1) 107.7(5) yes
C(10) N(2) B(1) 108.2(5) yes
N(1) C(1) C(2) 127.3(5) yes
N(1) C(1) C(10) 109.5(5) yes
C(2) C(1) C(10) 123.2(6) yes
O(1) C(2) C(1) 122.4(6) yes
O(1) C(2) C(3) 122.0(5) yes
C(1) C(2) C(3) 115.5(5) yes
C(2) C(3) C(4) 119.3(5) yes
C(2) C(3) C(8) 121.3(5) yes
C(4) C(3) C(8) 119.4(6) yes
C(3) C(4) C(5) 120.1(6) yes
C(4) C(5) C(6) 120.3(6) yes
C(5) C(6) C(7) 119.9(6) yes
C(6) C(7) C(8) 120.9(6) yes
C(3) C(8) C(7) 119.3(5) yes
C(3) C(8) C(9) 121.1(6) yes
C(7) C(8) C(9) 119.6(5) yes
O(2) C(9) C(8) 122.2(6) yes
O(2) C(9) C(10) 122.4(5) yes
C(8) C(9) C(10) 115.4(5) yes
N(2) C(10) C(1) 109.2(5) yes
N(2) C(10) C(9) 127.5(5) yes
C(1) C(10) C(9) 123.3(5) yes
C(12) C(11) C(16) 118.0(6) yes
C(12) C(11) B(1) 121.0(5) yes
C(16) C(11) B(1) 121.0(6) yes
C(11) C(12) C(13) 122.1(5) yes
C(12) C(13) C(14) 118.4(6) yes
C(13) C(14) C(15) 121.6(6) yes
C(13) C(14) C(17) 120.3(6) yes
C(15) C(14) C(17) 118.1(5) yes
C(14) C(15) C(16) 119.1(5) yes
C(11) C(16) C(15) 120.9(6) yes
F(1) C(17) F(2) 105.5(5) yes
F(1) C(17) F(3) 107.0(6) yes
F(1) C(17) C(14) 112.9(5) yes
F(2) C(17) F(3) 105.8(5) yes
F(2) C(17) C(14) 112.1(5) yes
F(3) C(17) C(14) 113.0(5) yes
N(1) B(1) N(2) 105.4(5) yes
N(1) B(1) C(11) 126.9(6) yes
N(2) B(1) C(11) 127.8(5) yes
C(1) N(1) H(1) 126.2 no
B(1) N(1) H(1) 126.1 no
C(10) N(2) H(2) 125.9 no
B(1) N(2) H(2) 125.9 no
C(3) C(4) H(3) 119.9 no
C(5) C(4) H(3) 119.9 no
C(4) C(5) H(4) 119.8 no
C(6) C(5) H(4) 119.9 no
C(5) C(6) H(5) 120.0 no
C(7) C(6) H(5) 120.0 no
C(6) C(7) H(6) 119.6 no
C(8) C(7) H(6) 119.6 no
C(11) C(12) H(7) 119.0 no
C(13) C(12) H(7) 119.0 no
C(12) C(13) H(8) 120.8 no
C(14) C(13) H(8) 120.8 no
C(14) C(15) H(9) 120.4 no
C(16) C(15) H(9) 120.4 no
C(11) C(16) H(10) 119.6 no
C(15) C(16) H(10) 119.6 no

loop_
_geom_bond_atom_site_label_1
_geom_bond_atom_site_label_2
_geom_bond_distance
_geom_bond_publ_flag
F(1) C(17) 1.347(8) yes
F(2) C(17) 1.357(7) yes
F(3) C(17) 1.337(8) yes
O(1) C(2) 1.230(7) yes
O(2) C(9) 1.234(7) yes
N(1) C(1) 1.374(8) yes
N(1) B(1) 1.440(8) yes
N(2) C(10) 1.375(7) yes
N(2) B(1) 1.428(9) yes
C(1) C(2) 1.446(8) yes
C(1) C(10) 1.371(8) yes
C(2) C(3) 1.497(9) yes
C(3) C(4) 1.387(8) yes
C(3) C(8) 1.410(9) yes
C(4) C(5) 1.392(10) yes
C(5) C(6) 1.380(9) yes
C(6) C(7) 1.380(9) yes
C(7) C(8) 1.386(10) yes
C(8) C(9) 1.495(8) yes
C(9) C(10) 1.453(9) yes
C(11) C(12) 1.397(9) yes
C(11) C(16) 1.409(8) yes
C(11) B(1) 1.561(10) yes
C(12) C(13) 1.386(9) yes
C(13) C(14) 1.388(8) yes
C(14) C(15) 1.394(10) yes
C(14) C(17) 1.501(9) yes
C(15) C(16) 1.386(9) yes
N(1) H(1) 0.880 no
N(2) H(2) 0.880 no
C(4) H(3) 0.950 no
C(5) H(4) 0.950 no
C(6) H(5) 0.950 no
C(7) H(6) 0.950 no
C(12) H(7) 0.950 no
C(13) H(8) 0.950 no
C(15) H(9) 0.950 no
C(16) H(10) 0.950 no

loop_
_geom_contact_atom_site_label_1
_geom_contact_atom_site_label_2
_geom_contact_distance
_geom_contact_site_symmetry_2
F(1) F(1) 2.852(6) 2_665
F(1) F(3) 3.586(7) 2_565
F(1) C(5) 3.424(7) 2_666
F(2) F(2) 3.071(6) 2_555
F(2) F(2) 3.328(6) 2_655
F(2) F(3) 3.025(6) 2_555
F(2) C(15) 3.593(7) 2_555
F(2) C(17) 3.517(8) 2_555
F(3) F(1) 3.586(7) 2_565
F(3) F(2) 3.025(6) 2_555
F(3) C(5) 3.325(8) 1_454
F(3) C(6) 3.554(7) 1_454
O(1) O(2) 3.264(6) 1_655
O(1) N(1) 2.909(7) 2_766
O(1) N(2) 3.450(6) 1_655
O(1) C(9) 3.148(7) 1_655
O(1) C(10) 3.213(7) 1_655
O(1) C(11) 3.470(7) 2_666
O(1) C(12) 3.403(7) 2_766
O(1) C(16) 3.518(7) 2_666
O(1) B(1) 3.572(8) 2_666
O(2) O(1) 3.264(6) 1_455
O(2) N(1) 3.307(6) 2_656
O(2) N(2) 2.957(6) 2_556
O(2) C(1) 3.549(7) 2_656
O(2) C(2) 3.174(7) 1_455
O(2) C(3) 3.266(8) 1_455
O(2) C(4) 3.463(7) 1_455
O(2) C(16) 3.476(8) 2_556
O(2) B(1) 3.417(8) 2_656
N(1) O(1) 2.909(7) 2_766
N(1) O(2) 3.307(6) 2_656
N(1) N(1) 3.358(7) 2_666
N(1) C(1) 3.402(8) 2_666
N(2) O(1) 3.450(6) 1_455
N(2) O(2) 2.957(6) 2_556
N(2) C(9) 3.347(8) 2_656
N(2) C(10) 3.485(8) 2_656
C(1) O(2) 3.549(7) 2_656
C(1) N(1) 3.402(8) 2_666
C(1) B(1) 3.564(8) 2_666
C(2) O(2) 3.174(7) 1_655
C(2) C(9) 3.516(8) 1_655
C(2) C(11) 3.417(8) 2_666
C(2) B(1) 3.531(9) 2_666
C(3) O(2) 3.266(8) 1_655
C(3) C(12) 3.488(9) 2_666
C(4) O(2) 3.463(7) 1_655
C(4) C(7) 3.514(9) 1_655
C(4) C(13) 3.565(9) 2_666
C(4) C(14) 3.540(8) 2_666
C(5) F(1) 3.424(7) 2_666
C(5) F(3) 3.325(8) 1_656
C(6) F(3) 3.554(7) 1_656
C(6) C(15) 3.536(9) 2_656
C(6) C(16) 3.544(9) 2_656
C(7) C(4) 3.514(9) 1_455
C(7) C(11) 3.461(9) 2_656
C(7) C(16) 3.560(9) 2_656
C(9) O(1) 3.148(7) 1_455
C(9) N(2) 3.347(8) 2_656
C(9) C(2) 3.516(8) 1_455
C(9) C(10) 3.593(8) 2_656
C(9) B(1) 3.425(9) 2_656
C(10) O(1) 3.213(7) 1_455
C(10) N(2) 3.485(8) 2_656
C(10) C(9) 3.593(8) 2_656
C(10) C(10) 3.380(8) 2_656
C(11) O(1) 3.470(7) 2_666
C(11) C(2) 3.417(8) 2_666
C(11) C(7) 3.461(9) 2_656
C(12) O(1) 3.403(7) 2_766
C(12) C(3) 3.488(9) 2_666
C(12) C(15) 3.578(9) 1_655
C(13) C(4) 3.565(9) 2_666
C(14) C(4) 3.540(8) 2_666
C(15) F(2) 3.593(7) 2_555
C(15) C(6) 3.536(9) 2_656
C(15) C(12) 3.578(9) 1_455
C(16) O(1) 3.518(7) 2_666
C(16) O(2) 3.476(8) 2_556
C(16) C(6) 3.544(9) 2_656
C(16) C(7) 3.560(9) 2_656
C(17) F(2) 3.517(8) 2_555
B(1) O(1) 3.572(8) 2_666
B(1) O(2) 3.417(8) 2_656
B(1) C(1) 3.564(8) 2_666
B(1) C(2) 3.531(9) 2_666
B(1) C(9) 3.425(9) 2_656
F(1) H(4) 2.958 1_454
F(1) H(4) 3.153 2_666
F(1) H(5) 2.924 1_554
F(1) H(5) 3.595 2_666
F(2) H(4) 3.325 1_454
F(2) H(5) 2.810 1_554
F(2) H(5) 3.375 2_656
F(2) H(9) 2.828 2_555
F(3) H(4) 2.569 1_454
F(3) H(4) 3.224 2_666
F(3) H(5) 3.046 1_454
F(3) H(8) 2.935 1_455
O(1) H(1) 2.040 2_766
O(1) H(2) 3.502 1_655
O(1) H(7) 2.502 2_766
O(1) H(10) 3.522 2_666
O(2) H(1) 3.539 2_656
O(2) H(2) 2.085 2_556
O(2) H(3) 3.441 1_455
O(2) H(10) 2.564 2_556
N(1) H(1) 3.575 2_666
N(1) H(2) 3.389 1_655
N(2) H(1) 3.528 1_455
N(2) H(1) 3.573 2_666
C(1) H(1) 3.413 2_666
C(1) H(2) 3.598 1_655
C(2) H(1) 3.201 2_766
C(2) H(7) 3.491 2_766
C(3) H(2) 3.583 2_656
C(4) H(6) 3.087 1_655
C(4) H(7) 3.320 2_766
C(4) H(8) 3.466 2_766
C(5) H(6) 3.282 1_655
C(6) H(8) 3.586 2_666
C(7) H(3) 3.104 1_455
C(7) H(10) 3.365 2_556
C(8) H(2) 3.589 2_656
C(8) H(3) 3.317 1_455
C(9) H(2) 3.264 2_556
C(9) H(2) 3.587 2_656
C(9) H(3) 3.452 1_455
C(9) H(10) 3.564 2_556
C(10) H(1) 3.403 2_666
C(11) H(6) 3.461 2_656
C(12) H(3) 3.083 2_766
C(12) H(6) 3.467 2_656
C(12) H(9) 3.202 1_655
C(12) H(10) 3.283 1_655
C(13) H(3) 3.174 2_766
C(13) H(9) 3.029 1_655
C(14) H(3) 3.548 2_666
C(14) H(5) 3.533 2_656
C(15) H(3) 3.410 2_666
C(15) H(5) 3.511 2_656
C(15) H(6) 3.314 2_556
C(15) H(7) 3.190 1_455
C(15) H(8) 3.279 1_455
C(16) H(6) 3.162 2_556
C(16) H(7) 3.027 1_455
C(17) H(4) 3.175 1_454
C(17) H(4) 3.499 2_666
C(17) H(5) 3.476 1_554
H(1) O(1) 2.040 2_766
H(1) O(2) 3.539 2_656
H(1) N(1) 3.575 2_666
H(1) N(2) 3.528 1_655
H(1) N(2) 3.573 2_666
H(1) C(1) 3.413 2_666
H(1) C(2) 3.201 2_766
H(1) C(10) 3.403 2_666
H(1) H(1) 3.236 2_766
H(1) H(2) 3.195 1_655
H(1) H(10) 3.310 1_655
H(2) O(1) 3.502 1_455
H(2) O(2) 2.085 2_556
H(2) N(1) 3.389 1_455
H(2) C(1) 3.598 1_455
H(2) C(3) 3.583 2_656
H(2) C(8) 3.589 2_656
H(2) C(9) 3.264 2_556
H(2) C(9) 3.587 2_656
H(2) H(1) 3.195 1_455
H(2) H(2) 3.333 2_556
H(3) O(2) 3.441 1_655
H(3) C(7) 3.104 1_655
H(3) C(8) 3.317 1_655
H(3) C(9) 3.452 1_655
H(3) C(12) 3.083 2_766
H(3) C(13) 3.174 2_766
H(3) C(14) 3.548 2_666
H(3) C(15) 3.410 2_666
H(3) H(6) 2.936 1_655
H(3) H(7) 2.450 2_766
H(3) H(8) 2.655 2_766
H(4) F(1) 2.958 1_656
H(4) F(1) 3.153 2_666
H(4) F(2) 3.325 1_656
H(4) F(3) 2.569 1_656
H(4) F(3) 3.224 2_666
H(4) C(17) 3.175 1_656
H(4) C(17) 3.499 2_666
H(4) H(6) 3.263 1_655
H(4) H(8) 3.425 2_766
H(5) F(1) 2.924 1_556
H(5) F(1) 3.595 2_666
H(5) F(2) 2.810 1_556
H(5) F(2) 3.375 2_656
H(5) F(3) 3.046 1_656
H(5) C(14) 3.533 2_656
H(5) C(15) 3.511 2_656
H(5) C(17) 3.476 1_556
H(5) H(9) 3.540 2_556
H(6) C(4) 3.087 1_455
H(6) C(5) 3.282 1_455
H(6) C(11) 3.461 2_656
H(6) C(12) 3.467 2_656
H(6) C(15) 3.314 2_556
H(6) C(16) 3.162 2_556
H(6) H(3) 2.936 1_455
H(6) H(4) 3.263 1_455
H(6) H(9) 2.816 2_556
H(6) H(10) 2.489 2_556
H(7) O(1) 2.502 2_766
H(7) C(2) 3.491 2_766
H(7) C(4) 3.320 2_766
H(7) C(15) 3.190 1_655
H(7) C(16) 3.027 1_655
H(7) H(3) 2.450 2_766
H(7) H(9) 3.071 1_655
H(7) H(10) 2.784 1_655
H(8) F(3) 2.935 1_655
H(8) C(4) 3.466 2_766
H(8) C(6) 3.586 2_666
H(8) C(15) 3.279 1_655
H(8) H(3) 2.655 2_766
H(8) H(4) 3.425 2_766
H(8) H(9) 2.793 1_655
H(9) F(2) 2.828 2_555
H(9) C(12) 3.202 1_455
H(9) C(13) 3.029 1_455
H(9) H(5) 3.540 2_556
H(9) H(6) 2.816 2_556
H(9) H(7) 3.071 1_455
H(9) H(8) 2.793 1_455
H(10) O(1) 3.522 2_666
H(10) O(2) 2.564 2_556
H(10) C(7) 3.365 2_556
H(10) C(9) 3.564 2_556
H(10) C(12) 3.283 1_455
H(10) H(1) 3.310 1_455
H(10) H(6) 2.489 2_556
H(10) H(7) 2.784 1_455

loop_
_geom_torsion_atom_site_label_1
_geom_torsion_atom_site_label_2
_geom_torsion_atom_site_label_3
_geom_torsion_atom_site_label_4
_geom_torsion
C(1) N(1) B(1) N(2) 0.6(6)
C(1) N(1) B(1) C(11) -178.1(6)
B(1) N(1) C(1) C(2) -180.0(5)
B(1) N(1) C(1) C(10) -0.9(6)
C(10) N(2) B(1) N(1) -0.2(5)
C(10) N(2) B(1) C(11) 178.5(6)
B(1) N(2) C(10) C(1) -0.3(7)
B(1) N(2) C(10) C(9) -179.6(6)
N(1) C(1) C(2) O(1) -1.1(10)
N(1) C(1) C(2) C(3) 179.1(5)
N(1) C(1) C(10) N(2) 0.7(7)
N(1) C(1) C(10) C(9) -179.9(4)
C(2) C(1) C(10) N(2) 179.9(4)
C(2) C(1) C(10) C(9) -0.8(9)
C(10) C(1) C(2) O(1) 179.9(4)
C(10) C(1) C(2) C(3) 0.0(7)
O(1) C(2) C(3) C(4) 0.3(8)
O(1) C(2) C(3) C(8) 178.8(5)
C(1) C(2) C(3) C(4) -179.8(5)
C(1) C(2) C(3) C(8) -1.4(8)
C(2) C(3) C(4) C(5) 177.9(6)
C(2) C(3) C(8) C(7) -176.4(5)
C(2) C(3) C(8) C(9) 3.3(9)
C(4) C(3) C(8) C(7) 2.1(9)
C(4) C(3) C(8) C(9) -178.2(5)
C(8) C(3) C(4) C(5) -0.6(9)
C(3) C(4) C(5) C(6) -0.7(10)
C(4) C(5) C(6) C(7) 0.6(10)
C(5) C(6) C(7) C(8) 0.8(10)
C(6) C(7) C(8) C(3) -2.2(10)
C(6) C(7) C(8) C(9) 178.1(6)
C(3) C(8) C(9) O(2) 176.7(6)
C(3) C(8) C(9) C(10) -3.8(8)
C(7) C(8) C(9) O(2) -3.6(9)
C(7) C(8) C(9) C(10) 175.9(5)
O(2) C(9) C(10) N(2) 1.2(10)
O(2) C(9) C(10) C(1) -177.9(6)
C(8) C(9) C(10) N(2) -178.3(5)
C(8) C(9) C(10) C(1) 2.6(8)
C(12) C(11) C(16) C(15) -1.3(9)
C(16) C(11) C(12) C(13) 1.5(9)
C(12) C(11) B(1) N(1) 5.6(10)
C(12) C(11) B(1) N(2) -172.9(6)
B(1) C(11) C(12) C(13) -179.7(6)
C(16) C(11) B(1) N(1) -175.7(6)
C(16) C(11) B(1) N(2) 5.8(10)
B(1) C(11) C(16) C(15) 180.0(5)
C(11) C(12) C(13) C(14) -1.4(9)
C(12) C(13) C(14) C(15) 1.0(9)
C(12) C(13) C(14) C(17) -179.7(6)
C(13) C(14) C(15) C(16) -0.7(10)
C(13) C(14) C(17) F(1) -22.8(9)
C(13) C(14) C(17) F(2) 96.1(7)
C(13) C(14) C(17) F(3) -144.4(6)
C(15) C(14) C(17) F(1) 156.6(6)
C(15) C(14) C(17) F(2) -84.5(7)
C(15) C(14) C(17) F(3) 35.0(8)
C(17) C(14) C(15) C(16) 179.9(4)
C(14) C(15) C(16) C(11) 0.9(10)
